data_2013307
loop_
_publ_author_name
'Eleonora Freire'
'Sergio Baggio'
'Mu\~noz, Juan Carlos'
'Ricardo Baggio'

_publ_section_title
;
 Two hydrates of 2,6-bis(1<i>H</i>-benzimidazol-2-yl)pyridine
;
_journal_issue 5
_journal_name_full 'Acta Crystallographica Section C'
_journal_page_first o259
_journal_page_last o262
_journal_paper_doi 10.1107/S0108270103006668
_journal_volume 59
_journal_year 2003
_chemical_formula_iupac 'C19 H13 N5, H2 O'
_chemical_formula_moiety 'C19 H13 N5, H2 O'
_chemical_formula_sum 'C19 H15 N5 O'
_chemical_formula_weight 329.36
_chemical_name_systematic
;
  2,6-bis(2-benzimidazolyl) pyridine, hydrate
;
_space_group_IT_number 14
_symmetry_cell_setting monoclinic
_symmetry_space_group_name_Hall '-P 2ybc'
_symmetry_space_group_name_H-M 'P 1 21/c 1'
_atom_sites_solution_hydrogens mixed
_atom_sites_solution_primary direct
_atom_sites_solution_secondary difmap
_audit_creation_method SHELXL97
_cell_angle_alpha 90.00
_cell_angle_beta 103.76(2)
_cell_angle_gamma 90.00
_cell_formula_units_Z 4
_cell_length_a 7.522(2)
_cell_length_b 20.367(3)
_cell_length_c 11.264(2)
_cell_measurement_reflns_used 102
_cell_measurement_temperature 293(2)
_cell_measurement_theta_max 23.65
_cell_measurement_theta_min 2.12
_cell_volume 1676.1(6)
_computing_cell_refinement SMART-NT
_computing_data_collection 'SMART-NT (Bruker, 2001)'
_computing_data_reduction 'SAINT-NT (Bruker, 2000)'
_computing_molecular_graphics 'XP in SHELXTL/PC (Sheldrick, 1994)'
_computing_publication_material SHELXL97
_computing_structure_refinement 'SHELXL97 (Sheldrick, 1997)'
_computing_structure_solution 'SHELXS97 (Sheldrick, 1997)'
_diffrn_ambient_temperature 293(2)
_diffrn_measured_fraction_theta_full 0.993
_diffrn_measured_fraction_theta_max 0.993
_diffrn_measurement_device_type 'CCD area detector'
_diffrn_measurement_method '\f and \w scans'
_diffrn_radiation_monochromator graphite
_diffrn_radiation_source 'fine-focus sealed tube'
_diffrn_radiation_type MoK\a
_diffrn_radiation_wavelength 0.71073
_diffrn_reflns_av_R_equivalents 0.0445
_diffrn_reflns_av_sigmaI/netI 0.0596
_diffrn_reflns_limit_h_max 8
_diffrn_reflns_limit_h_min -8
_diffrn_reflns_limit_k_max 21
_diffrn_reflns_limit_k_min -24
_diffrn_reflns_limit_l_max 13
_diffrn_reflns_limit_l_min -13
_diffrn_reflns_number 8338
_diffrn_reflns_theta_full 25.00
_diffrn_reflns_theta_max 25.00
_diffrn_reflns_theta_min 2.00
_diffrn_standards_decay_% <2
_diffrn_standards_number 0
_exptl_absorpt_coefficient_mu 0.086
_exptl_absorpt_correction_type none
_exptl_crystal_colour colorless
_exptl_crystal_density_diffrn 1.305
_exptl_crystal_density_method 'not measured'
_exptl_crystal_description prisms
_exptl_crystal_F_000 688
_exptl_crystal_size_max 0.18
_exptl_crystal_size_mid 0.12
_exptl_crystal_size_min 0.10
_refine_diff_density_max 0.158
_refine_diff_density_min -0.153
_refine_ls_extinction_method none
_refine_ls_goodness_of_fit_ref 0.911
_refine_ls_hydrogen_treatment mixed
_refine_ls_matrix_type full
_refine_ls_number_parameters 243
_refine_ls_number_reflns 2924
_refine_ls_number_restraints 3
_refine_ls_restrained_S_all 0.911
_refine_ls_R_factor_all 0.0873
_refine_ls_R_factor_gt 0.0481
_refine_ls_shift/su_max 0.007
_refine_ls_shift/su_mean 0.001
_refine_ls_structure_factor_coef Fsqd
_refine_ls_weighting_details 'w = 1/[\s^2^(Fo^2^)+(0.0454P)^2^] where P = (Fo^2^+2Fc^2^)/3'
_refine_ls_weighting_scheme calc
_refine_ls_wR_factor_gt 0.1037
_refine_ls_wR_factor_ref 0.1191
_reflns_number_gt 1660
_reflns_number_total 2924
_reflns_threshold_expression I>2\s(I)
_cod_data_source_file kb1001.cif
_cod_data_source_block I
_cod_depositor_comments
;
The following automatic conversions were performed:

'_atom_sites_solution_hydrogens' value 'geom+difmap' was changed to
'mixed'.

Automatic conversion script
Id: cif_fix_values 6452 2018-10-05 10:23:21Z andrius 
;
_cod_original_cell_volume 1676.2(6)
_cod_original_sg_symbol_H-M 'P 21/c'
_cod_database_code 2013307
_cod_database_fobs_code 2013307

loop_
_symmetry_equiv_pos_as_xyz
'x, y, z'
'-x, y+1/2, -z+1/2'
'-x, -y, -z'
'x, -y-1/2, z-1/2'

loop_
_atom_site_label
_atom_site_fract_x
_atom_site_fract_y
_atom_site_fract_z
_atom_site_U_iso_or_equiv
_atom_site_adp_type
_atom_site_calc_flag
_atom_site_refinement_flags
_atom_site_occupancy
_atom_site_disorder_assembly
_atom_site_disorder_group
_atom_site_type_symbol
N1 0.5126(3) 0.58651(9) 0.58909(17) 0.0520(5) Uani d D 1 . . N
H1N 0.405(2) 0.6036(10) 0.5951(18) 0.058(7) Uiso d D 1 . . H
N2 0.7812(2) 0.57789(9) 0.53676(16) 0.0541(5) Uani d . 1 . . N
N3 0.4350(2) 0.70397(9) 0.47026(16) 0.0510(5) Uani d . 1 . . N
N4 0.1553(3) 0.84866(9) 0.38475(17) 0.0609(6) Uani d . 1 . . N
N5 0.1393(3) 0.76701(10) 0.51517(18) 0.0541(5) Uani d D 1 . . N
H5N 0.154(3) 0.7254(10) 0.546(2) 0.096(10) Uiso d D 1 . . H
C1 0.5934(3) 0.53014(11) 0.6436(2) 0.0515(6) Uani d . 1 . . C
C2 0.5386(4) 0.48450(12) 0.7204(2) 0.0671(7) Uani d . 1 . . C
H2 0.4284 0.4883 0.7435 0.081 Uiso calc R 1 . . H
C3 0.6584(4) 0.43353(13) 0.7595(2) 0.0762(8) Uani d . 1 . . C
H3 0.6275 0.4018 0.8105 0.091 Uiso calc R 1 . . H
C4 0.8224(4) 0.42770(13) 0.7260(2) 0.0774(8) Uani d . 1 . . C
H4 0.8979 0.3922 0.7548 0.093 Uiso calc R 1 . . H
C5 0.8778(3) 0.47273(12) 0.6512(2) 0.0678(7) Uani d . 1 . . C
H5 0.9885 0.4684 0.6288 0.081 Uiso calc R 1 . . H
C6 0.7596(3) 0.52525(11) 0.6106(2) 0.0534(6) Uani d . 1 . . C
C7 0.6293(3) 0.61262(11) 0.5257(2) 0.0497(6) Uani d . 1 . . C
C8 0.5835(3) 0.67270(11) 0.45459(19) 0.0499(6) Uani d . 1 . . C
C9 0.6854(3) 0.69453(12) 0.3744(2) 0.0614(7) Uani d . 1 . . C
H9 0.7870 0.6712 0.3640 0.074 Uiso calc R 1 . . H
C10 0.6314(4) 0.75160(13) 0.3108(2) 0.0694(8) Uani d . 1 . . C
H10 0.6982 0.7678 0.2575 0.083 Uiso calc R 1 . . H
C11 0.4798(3) 0.78453(12) 0.3257(2) 0.0646(7) Uani d . 1 . . C
H11 0.4414 0.8229 0.2824 0.078 Uiso calc R 1 . . H
C12 0.3846(3) 0.75932(11) 0.4068(2) 0.0521(6) Uani d . 1 . . C
C13 0.2260(3) 0.79217(11) 0.4321(2) 0.0511(6) Uani d . 1 . . C
C14 0.0129(3) 0.86129(11) 0.4408(2) 0.0553(6) Uani d . 1 . . C
C15 -0.1068(3) 0.91373(12) 0.4284(2) 0.0717(8) Uani d . 1 . . C
H15 -0.1000 0.9484 0.3758 0.086 Uiso calc R 1 . . H
C16 -0.2359(4) 0.91293(14) 0.4962(3) 0.0788(8) Uani d . 1 . . C
H16 -0.3180 0.9477 0.4891 0.095 Uiso calc R 1 . . H
C17 -0.2475(4) 0.86171(14) 0.5752(2) 0.0747(8) Uani d . 1 . . C
H17 -0.3377 0.8627 0.6191 0.090 Uiso calc R 1 . . H
C18 -0.1290(3) 0.80970(12) 0.5902(2) 0.0645(7) Uani d . 1 . . C
H18 -0.1360 0.7755 0.6437 0.077 Uiso calc R 1 . . H
C19 0.0013(3) 0.81028(11) 0.5220(2) 0.0517(6) Uani d . 1 . . C
O1W 0.1483(2) 0.63257(9) 0.62654(17) 0.0635(5) Uani d D 1 . . O
H1WA 0.036(3) 0.6151(13) 0.586(2) 0.123(12) Uiso d D 1 . . H
H1WB 0.149(4) 0.6347(12) 0.7081(18) 0.104(10) Uiso d D 1 . . H

loop_
_atom_site_aniso_label
_atom_site_aniso_U_11
_atom_site_aniso_U_22
_atom_site_aniso_U_33
_atom_site_aniso_U_12
_atom_site_aniso_U_13
_atom_site_aniso_U_23
N1 0.0460(12) 0.0539(13) 0.0579(13) 0.0017(10) 0.0160(10) -0.0051(10)
N2 0.0499(12) 0.0580(13) 0.0560(12) 0.0006(10) 0.0157(10) -0.0039(10)
N3 0.0498(12) 0.0539(12) 0.0519(12) 0.0018(9) 0.0174(9) -0.0026(9)
N4 0.0634(14) 0.0667(13) 0.0589(13) 0.0128(11) 0.0272(11) 0.0116(10)
N5 0.0536(13) 0.0559(14) 0.0586(13) 0.0038(11) 0.0249(10) 0.0060(10)
C1 0.0468(14) 0.0489(14) 0.0561(15) -0.0047(12) 0.0071(12) -0.0081(12)
C2 0.0613(17) 0.0726(18) 0.0674(17) -0.0146(14) 0.0150(14) -0.0023(14)
C3 0.079(2) 0.0661(18) 0.078(2) -0.0109(16) 0.0079(16) 0.0112(15)
C4 0.070(2) 0.0676(19) 0.089(2) 0.0037(15) 0.0076(16) 0.0090(16)
C5 0.0567(16) 0.0699(18) 0.0734(18) 0.0061(14) 0.0089(14) -0.0038(15)
C6 0.0495(15) 0.0534(15) 0.0542(15) -0.0011(12) 0.0063(12) -0.0072(12)
C7 0.0457(14) 0.0513(14) 0.0530(15) -0.0014(12) 0.0133(12) -0.0095(11)
C8 0.0498(14) 0.0541(15) 0.0467(14) 0.0005(11) 0.0131(11) -0.0078(11)
C9 0.0605(16) 0.0726(17) 0.0569(16) 0.0085(13) 0.0255(13) -0.0030(13)
C10 0.0722(18) 0.086(2) 0.0612(17) 0.0115(15) 0.0376(15) 0.0108(15)
C11 0.0662(17) 0.0777(17) 0.0564(16) 0.0138(14) 0.0273(14) 0.0171(13)
C12 0.0516(14) 0.0573(15) 0.0500(14) 0.0017(12) 0.0172(12) 0.0017(12)
C13 0.0500(14) 0.0595(15) 0.0473(14) 0.0034(12) 0.0183(11) 0.0044(12)
C14 0.0550(15) 0.0620(16) 0.0524(15) 0.0074(12) 0.0199(12) 0.0057(12)
C15 0.0783(19) 0.0753(19) 0.0658(18) 0.0216(15) 0.0257(15) 0.0111(14)
C16 0.0735(19) 0.088(2) 0.080(2) 0.0273(15) 0.0287(16) 0.0045(17)
C17 0.0623(18) 0.100(2) 0.0674(19) 0.0117(16) 0.0270(14) 0.0015(16)
C18 0.0610(16) 0.0759(17) 0.0629(17) 0.0039(14) 0.0270(14) 0.0050(14)
C19 0.0486(14) 0.0599(15) 0.0499(14) -0.0008(12) 0.0184(11) -0.0002(12)
O1W 0.0593(12) 0.0814(13) 0.0528(11) -0.0129(9) 0.0195(9) -0.0052(10)

loop_
_atom_type_symbol
_atom_type_description
_atom_type_scat_dispersion_real
_atom_type_scat_dispersion_imag
_atom_type_scat_source
C C 0.0033 0.0016 'International Tables Vol C Tables 4.2.6.8 and 6.1.1.4'
H H 0.0000 0.0000 'International Tables Vol C Tables 4.2.6.8 and 6.1.1.4'
N N 0.0061 0.0033 'International Tables Vol C Tables 4.2.6.8 and 6.1.1.4'
O O 0.0106 0.0060 'International Tables Vol C Tables 4.2.6.8 and 6.1.1.4'

loop_
_geom_angle_atom_site_label_1
_geom_angle_atom_site_label_2
_geom_angle_atom_site_label_3
_geom_angle
C7 N1 C1 106.77(19)
C7 N1 H1N 126.3(13)
C1 N1 H1N 126.9(13)
C7 N2 C6 104.30(18)
C8 N3 C12 118.08(18)
C13 N4 C14 104.86(18)
C13 N5 C19 106.73(19)
C13 N5 H5N 125.1(16)
C19 N5 H5N 126.8(16)
N1 C1 C6 105.7(2)
N1 C1 C2 132.0(2)
C6 C1 C2 122.3(2)
C3 C2 C1 115.7(2)
C3 C2 H2 122.2
C1 C2 H2 122.2
C2 C3 C4 122.5(3)
C2 C3 H3 118.7
C4 C3 H3 118.7
C5 C4 C3 122.1(3)
C5 C4 H4 118.9
C3 C4 H4 118.9
C4 C5 C6 116.7(2)
C4 C5 H5 121.7
C6 C5 H5 121.7
N2 C6 C1 110.2(2)
N2 C6 C5 129.1(2)
C1 C6 C5 120.7(2)
N2 C7 N1 113.0(2)
N2 C7 C8 125.8(2)
N1 C7 C8 121.2(2)
N3 C8 C9 122.8(2)
N3 C8 C7 115.06(19)
C9 C8 C7 122.1(2)
C10 C9 C8 118.0(2)
C10 C9 H9 121.0
C8 C9 H9 121.0
C11 C10 C9 120.1(2)
C11 C10 H10 119.9
C9 C10 H10 119.9
C10 C11 C12 118.4(2)
C10 C11 H11 120.8
C12 C11 H11 120.8
N3 C12 C11 122.5(2)
N3 C12 C13 115.06(19)
C11 C12 C13 122.4(2)
N4 C13 N5 113.04(19)
N4 C13 C12 126.2(2)
N5 C13 C12 120.7(2)
C15 C14 N4 130.6(2)
C15 C14 C19 120.0(2)
N4 C14 C19 109.47(19)
C16 C15 C14 117.7(2)
C16 C15 H15 121.2
C14 C15 H15 121.2
C15 C16 C17 121.8(2)
C15 C16 H16 119.1
C17 C16 H16 119.1
C18 C17 C16 121.5(2)
C18 C17 H17 119.2
C16 C17 H17 119.2
C17 C18 C19 116.9(2)
C17 C18 H18 121.6
C19 C18 H18 121.6
N5 C19 C18 132.0(2)
N5 C19 C14 105.90(19)
C18 C19 C14 122.1(2)
H1WA O1W H1WB 106.9(18)

loop_
_geom_bond_atom_site_label_1
_geom_bond_atom_site_label_2
_geom_bond_site_symmetry_2
_geom_bond_distance
_geom_bond_publ_flag
N1 C7 . 1.364(3) y
N1 C1 . 1.374(3) y
N1 H1N . 0.896(16) ?
N2 C7 . 1.325(3) y
N2 C6 . 1.390(3) y
N3 C8 . 1.333(2) y
N3 C12 . 1.340(3) y
N4 C13 . 1.325(3) y
N4 C14 . 1.391(3) y
N5 C13 . 1.361(3) y
N5 C19 . 1.378(3) y
N5 H5N . 0.912(19) ?
C1 C6 . 1.390(3) y
C1 C2 . 1.397(3) ?
C2 C3 . 1.376(3) ?
C2 H2 . 0.9300 ?
C3 C4 . 1.378(3) ?
C3 H3 . 0.9300 ?
C4 C5 . 1.375(3) ?
C4 H4 . 0.9300 ?
C5 C6 . 1.397(3) ?
C5 H5 . 0.9300 ?
C7 C8 . 1.458(3) ?
C8 C9 . 1.389(3) ?
C9 C10 . 1.375(3) ?
C9 H9 . 0.9300 ?
C10 C11 . 1.367(3) ?
C10 H10 . 0.9300 ?
C11 C12 . 1.387(3) ?
C11 H11 . 0.9300 ?
C12 C13 . 1.454(3) ?
C14 C15 . 1.382(3) ?
C14 C19 . 1.400(3) ?
C15 C16 . 1.371(3) ?
C15 H15 . 0.9300 ?
C16 C17 . 1.387(3) ?
C16 H16 . 0.9300 ?
C17 C18 . 1.369(3) ?
C17 H17 . 0.9300 ?
C18 C19 . 1.382(3) ?
C18 H18 . 0.9300 ?
O1W H1WA . 0.93(2) ?
O1W H1WB . 0.919(19) ?

loop_
_geom_hbond_atom_site_label_D
_geom_hbond_atom_site_label_H
_geom_hbond_atom_site_label_A
_geom_hbond_site_symmetry_A
_geom_hbond_distance_DH
_geom_hbond_distance_HA
_geom_hbond_distance_DA
_geom_hbond_angle_DHA
N1 H1N O1W . 0.90(2) 2.13(2) 3.019(3) 172(2)
N5 H5N O1W . 0.91(2) 2.10(2) 3.006(3) 170(2)
O1W H1WB N4 4_576 0.92(2) 2.01(2) 2.922(3) 173(2)
O1W H1WA N2 1_455 0.93(2) 2.01(2) 2.926(3) 167(2)

loop_
_geom_torsion_atom_site_label_1
_geom_torsion_atom_site_label_2
_geom_torsion_atom_site_label_3
_geom_torsion_atom_site_label_4
_geom_torsion
_geom_torsion_publ_flag
C7 N1 C1 C6 0.6(2) ?
C7 N1 C1 C2 178.7(2) ?
N1 C1 C2 C3 -179.1(2) ?
C6 C1 C2 C3 -1.2(3) ?
C1 C2 C3 C4 0.3(4) ?
C2 C3 C4 C5 0.2(4) ?
C3 C4 C5 C6 0.2(4) ?
C7 N2 C6 C1 -0.6(2) ?
C7 N2 C6 C5 179.4(2) ?
N1 C1 C6 N2 0.0(2) ?
C2 C1 C6 N2 -178.3(2) ?
N1 C1 C6 C5 -180.0(2) ?
C2 C1 C6 C5 1.7(3) ?
C4 C5 C6 N2 178.9(2) ?
C4 C5 C6 C1 -1.1(3) ?
C6 N2 C7 N1 1.0(2) ?
C6 N2 C7 C8 -178.9(2) ?
C1 N1 C7 N2 -1.0(2) ?
C1 N1 C7 C8 178.87(19) ?
C12 N3 C8 C9 -1.0(3) ?
C12 N3 C8 C7 -179.51(18) ?
N2 C7 C8 N3 -171.2(2) y
N1 C7 C8 N3 8.9(3) ?
N2 C7 C8 C9 10.3(3) ?
N1 C7 C8 C9 -169.6(2) ?
N3 C8 C9 C10 1.3(4) ?
C7 C8 C9 C10 179.7(2) ?
C8 C9 C10 C11 -1.1(4) ?
C9 C10 C11 C12 0.7(4) ?
C8 N3 C12 C11 0.5(3) ?
C8 N3 C12 C13 -177.63(19) ?
C10 C11 C12 N3 -0.4(4) ?
C10 C11 C12 C13 177.6(2) ?
C14 N4 C13 N5 0.1(3) ?
C14 N4 C13 C12 -177.0(2) ?
C19 N5 C13 N4 0.2(3) ?
C19 N5 C13 C12 177.5(2) ?
N3 C12 C13 N4 177.1(2) y
C11 C12 C13 N4 -1.0(4) ?
N3 C12 C13 N5 0.2(3) ?
C11 C12 C13 N5 -178.0(2) ?
C13 N4 C14 C15 178.9(3) ?
C13 N4 C14 C19 -0.4(3) ?
N4 C14 C15 C16 179.9(3) ?
C19 C14 C15 C16 -1.0(4) ?
C14 C15 C16 C17 0.2(4) ?
C15 C16 C17 C18 0.6(4) ?
C16 C17 C18 C19 -0.6(4) ?
C13 N5 C19 C18 179.8(2) ?
C13 N5 C19 C14 -0.5(2) ?
C17 C18 C19 N5 179.6(2) ?
C17 C18 C19 C14 -0.2(4) ?
C15 C14 C19 N5 -178.8(2) ?
N4 C14 C19 N5 0.5(3) ?
C15 C14 C19 C18 1.0(4) ?
N4 C14 C19 C18 -179.7(2) ?

loop_
_cod_related_entry_id
_cod_related_entry_database
_cod_related_entry_code
1 ChemSpider 21134576
